data_4504989
loop_
_publ_author_name
'Padgett, Clifford W.'
'Walsh, Rosa D.'
'Drake, Gregory W.'
'Hanks, Timothy W.'
'Pennington, William T.'

_publ_section_title
;
 New Conformations and Binding Modes in Halogen-Bonded and Ionic Complexes
 of 2,3,5,6-Tetra(2&#x2018;-pyridyl)pyrazine
;
_journal_issue 2
_journal_name_full 'Crystal Growth &amp; Design'
_journal_page_first 745
_journal_paper_doi 10.1021/cg049730z
_journal_volume 5
_journal_year 2005
_chemical_formula_moiety 'C24 H16 N6, C2I4'
_chemical_formula_sum 'C26 H16 I4 N6'
_chemical_formula_weight 920.05
_chemical_name_systematic
; 
 ? 
;
_space_group_IT_number 15
_symmetry_cell_setting monoclinic
_symmetry_space_group_name_Hall '-C 2yc'
_symmetry_space_group_name_H-M 'C 1 2/c 1'
_atom_sites_solution_hydrogens geom
_atom_sites_solution_primary direct
_atom_sites_solution_secondary difmap
_audit_creation_method SHELXL-97
_cell_angle_alpha 90.00
_cell_angle_beta 92.41(2)
_cell_angle_gamma 90.00
_cell_formula_units_Z 4
_cell_length_a 11.607(4)
_cell_length_b 13.987(6)
_cell_length_c 17.854(5)
_cell_measurement_reflns_used 49
_cell_measurement_temperature 295(2)
_cell_measurement_theta_max 24.94
_cell_measurement_theta_min 20.05
_cell_volume 2896.0(18)
_computing_cell_refinement 'Siemens P3 software (1989)'
_computing_data_collection 'Siemens P3 software (1989)'
_computing_data_reduction 'SHELXTL,VERSION 6.10 Sheldick (2000)'
_computing_molecular_graphics 'SHELXTL,VERSION 6.10'
_computing_publication_material 'SHELXTL,VERSION 6.10'
_computing_structure_refinement 'SHELXTL,VERSION 6.10'
_computing_structure_solution 'SHELXTL,VERSION 6.10'
_diffrn_ambient_temperature 295(2)
_diffrn_measured_fraction_theta_full 0.998
_diffrn_measured_fraction_theta_max 0.998
_diffrn_measurement_device_type 'Nicolet R3mV diffractometer'
_diffrn_measurement_method \w-2\q
_diffrn_radiation_detector 'Nicolet R3mV serial detector'
_diffrn_radiation_monochromator graphite
_diffrn_radiation_source 'sealed X-ray tube'
_diffrn_radiation_type MoK\a
_diffrn_radiation_wavelength 0.71073
_diffrn_reflns_av_R_equivalents 0.0267
_diffrn_reflns_av_sigmaI/netI 0.0189
_diffrn_reflns_limit_h_max 13
_diffrn_reflns_limit_h_min 0
_diffrn_reflns_limit_k_max 0
_diffrn_reflns_limit_k_min -16
_diffrn_reflns_limit_l_max 21
_diffrn_reflns_limit_l_min -21
_diffrn_reflns_number 2693
_diffrn_reflns_theta_full 25.03
_diffrn_reflns_theta_max 25.03
_diffrn_reflns_theta_min 2.28
_diffrn_standards_decay_% 0.00
_diffrn_standards_interval_count 97
_diffrn_standards_number 3
_exptl_absorpt_coefficient_mu 4.330
_exptl_absorpt_correction_T_max 1.00
_exptl_absorpt_correction_T_min 0.79
_exptl_absorpt_correction_type psi-scan
_exptl_crystal_colour 'light yellow'
_exptl_crystal_density_diffrn 2.110
_exptl_crystal_density_method 'not measured'
_exptl_crystal_description parallelepiped
_exptl_crystal_F_000 1704
_exptl_crystal_size_max 0.31
_exptl_crystal_size_mid 0.27
_exptl_crystal_size_min 0.24
_refine_diff_density_max 0.803
_refine_diff_density_min -1.041
_refine_diff_density_rms 0.159
_refine_ls_extinction_coef 0.00604(15)
_refine_ls_extinction_expression Fc^*^=kFc[1+0.001xFc^2^\l^3^/sin(2\q)]^-1/4^
_refine_ls_extinction_method SHELXL
_refine_ls_goodness_of_fit_ref 1.075
_refine_ls_hydrogen_treatment ref
_refine_ls_matrix_type full
_refine_ls_number_parameters 197
_refine_ls_number_reflns 2559
_refine_ls_number_restraints 0
_refine_ls_restrained_S_all 1.075
_refine_ls_R_factor_all 0.0301
_refine_ls_R_factor_gt 0.0261
_refine_ls_shift/su_max 0.001
_refine_ls_shift/su_mean 0.000
_refine_ls_structure_factor_coef Fsqd
_refine_ls_weighting_details 'calc w=1/[\s^2^(Fo^2^)+(0.0407P)^2^+0.0000P] where P=(Fo^2^+2Fc^2^)/3'
_refine_ls_weighting_scheme calc
_refine_ls_wR_factor_gt 0.0609
_refine_ls_wR_factor_ref 0.0618
_reflns_number_gt 2235
_reflns_number_total 2559
_reflns_threshold_expression I>2\s(I)
_cod_data_source_file cg049730zsi20040802_040315.cif
_cod_data_source_block fd0763
_cod_original_sg_symbol_H-M C2/c
_cod_database_code 4504989

loop_
_symmetry_equiv_pos_as_xyz
'x, y, z'
'-x, y, -z+1/2'
'x+1/2, y+1/2, z'
'-x+1/2, y+1/2, -z+1/2'
'-x, -y, -z'
'x, -y, z-1/2'
'-x+1/2, -y+1/2, -z'
'x+1/2, -y+1/2, z-1/2'

loop_
_atom_site_label
_atom_site_type_symbol
_atom_site_fract_x
_atom_site_fract_y
_atom_site_fract_z
_atom_site_U_iso_or_equiv
_atom_site_adp_type
_atom_site_occupancy
_atom_site_symmetry_multiplicity
_atom_site_calc_flag
_atom_site_refinement_flags
I1 I 0.037776(19) 0.267802(18) 0.524395(13) 0.04148(12) Uani 1 1 d .
I2 I 0.20110(2) 0.281578(19) 0.362913(13) 0.04485(12) Uani 1 1 d .
N1 N 0.0000 0.3282(3) 0.7500 0.0291(8) Uani 1 2 d S
N2 N 0.0000 0.1293(3) 0.7500 0.0288(8) Uani 1 2 d S
N3 N -0.1850(2) 0.3097(2) 0.59583(13) 0.0325(6) Uani 1 1 d .
N4 N -0.2873(2) 0.1520(2) 0.69787(17) 0.0418(7) Uani 1 1 d .
C13 C 0.2019(3) 0.2586(2) 0.47947(18) 0.0348(7) Uani 1 1 d .
C1 C -0.0821(3) 0.2785(2) 0.71233(16) 0.0272(7) Uani 1 1 d .
C2 C -0.0850(3) 0.1789(2) 0.71535(16) 0.0280(6) Uani 1 1 d .
C3 C -0.1690(3) 0.3353(2) 0.66766(16) 0.0297(7) Uani 1 1 d .
C4 C -0.2289(3) 0.4088(3) 0.6990(2) 0.0466(9) Uani 1 1 d .
C5 C -0.3110(4) 0.4564(3) 0.6564(2) 0.0566(11) Uani 1 1 d .
C6 C -0.3292(4) 0.4300(3) 0.5833(2) 0.0506(10) Uani 1 1 d .
C7 C -0.2638(3) 0.3580(3) 0.55505(19) 0.0402(8) Uani 1 1 d .
C8 C -0.1823(3) 0.1226(2) 0.68091(16) 0.0299(7) Uani 1 1 d .
C9 C -0.1636(3) 0.0446(2) 0.6359(2) 0.0398(8) Uani 1 1 d .
C10 C -0.2582(4) -0.0026(3) 0.6038(2) 0.0513(10) Uani 1 1 d .
C11 C -0.3660(4) 0.0283(3) 0.6195(2) 0.0559(11) Uani 1 1 d .
C12 C -0.3772(3) 0.1039(3) 0.6666(3) 0.0546(11) Uani 1 1 d .
H1 H -0.218(4) 0.421(3) 0.746(2) 0.059(12) Uiso 1 1 d .
H2 H -0.350(4) 0.503(3) 0.674(3) 0.076(15) Uiso 1 1 d .
H3 H -0.378(4) 0.456(3) 0.555(2) 0.053(12) Uiso 1 1 d .
H4 H -0.275(3) 0.344(3) 0.508(2) 0.042(10) Uiso 1 1 d .
H5 H -0.093(4) 0.029(3) 0.627(2) 0.063(14) Uiso 1 1 d .
H6 H -0.250(4) -0.047(3) 0.573(2) 0.058(13) Uiso 1 1 d .
H7 H -0.430(4) -0.002(3) 0.600(2) 0.071(14) Uiso 1 1 d .
H8 H -0.446(4) 0.128(4) 0.677(2) 0.066(14) Uiso 1 1 d .

loop_
_atom_site_aniso_label
_atom_site_aniso_U_11
_atom_site_aniso_U_22
_atom_site_aniso_U_33
_atom_site_aniso_U_23
_atom_site_aniso_U_13
_atom_site_aniso_U_12
I1 0.02722(15) 0.05943(19) 0.03805(16) -0.00043(10) 0.00453(10) 0.00088(10)
I2 0.03804(17) 0.06487(19) 0.03180(16) 0.00550(10) 0.00328(10) 0.00839(11)
N1 0.0290(19) 0.0344(19) 0.0234(17) 0.000 -0.0031(15) 0.000
N2 0.0276(19) 0.0339(19) 0.0245(17) 0.000 -0.0028(15) 0.000
N3 0.0305(14) 0.0426(15) 0.0241(13) -0.0021(11) -0.0030(11) 0.0078(12)
N4 0.0299(15) 0.0494(17) 0.0456(16) -0.0055(13) -0.0051(12) -0.0023(13)
C13 0.0299(16) 0.0445(18) 0.0306(17) -0.0004(14) 0.0082(13) 0.0005(14)
C1 0.0286(17) 0.0347(16) 0.0182(14) -0.0028(11) -0.0003(12) 0.0026(12)
C2 0.0260(15) 0.0377(16) 0.0203(13) -0.0010(12) 0.0019(12) -0.0017(13)
C3 0.0268(15) 0.0332(15) 0.0285(15) 0.0007(12) -0.0050(13) -0.0001(13)
C4 0.053(2) 0.049(2) 0.037(2) -0.0148(16) -0.0092(17) 0.0164(18)
C5 0.066(3) 0.050(2) 0.053(2) -0.0140(19) -0.009(2) 0.029(2)
C6 0.048(2) 0.055(2) 0.047(2) -0.0010(18) -0.0168(19) 0.0205(19)
C7 0.043(2) 0.048(2) 0.0285(17) -0.0022(15) -0.0080(15) 0.0101(16)
C8 0.0308(17) 0.0348(15) 0.0237(14) 0.0016(12) -0.0066(12) -0.0012(13)
C9 0.045(2) 0.0358(17) 0.0379(19) -0.0012(14) -0.0047(16) 0.0000(16)
C10 0.077(3) 0.0372(19) 0.039(2) -0.0036(16) -0.013(2) -0.012(2)
C11 0.052(3) 0.059(2) 0.054(2) 0.005(2) -0.026(2) -0.021(2)
C12 0.030(2) 0.068(3) 0.065(3) 0.002(2) -0.0102(18) -0.0076(19)

loop_
_atom_type_symbol
_atom_type_description
_atom_type_scat_dispersion_real
_atom_type_scat_dispersion_imag
_atom_type_scat_source
C C 0.0033 0.0016 'International Tables Vol C Tables 4.2.6.8 and 6.1.1.4'
H H 0.0000 0.0000 'International Tables Vol C Tables 4.2.6.8 and 6.1.1.4'
N N 0.0061 0.0033 'International Tables Vol C Tables 4.2.6.8 and 6.1.1.4'
I I -0.4742 1.8119 'International Tables Vol C Tables 4.2.6.8 and 6.1.1.4'

loop_
_geom_angle_atom_site_label_1
_geom_angle_atom_site_label_2
_geom_angle_atom_site_label_3
_geom_angle
_geom_angle_site_symmetry_1
_geom_angle_site_symmetry_3
C13 I1 N3 171.54(11) . .
C13 I1 I2 33.20(9) . .
N3 I1 I2 147.54(5) . .
C13 I1 I2 56.72(9) . 7_556
N3 I1 I2 121.17(5) . 7_556
I2 I1 I2 89.92(3) . 7_556
C13 I2 N4 170.87(11) . 8
C13 I2 I1 33.15(9) . .
N4 I2 I1 147.30(5) 8 .
C13 I2 I1 56.94(10) . 7_556
N4 I2 I1 121.00(6) 8 7_556
I1 I2 I1 90.08(3) . 7_556
C1 N1 C1 117.3(4) . 2_556
C2 N2 C2 117.5(4) 2_556 .
C7 N3 C3 117.0(3) . .
C7 N3 I1 117.0(2) . .
C3 N3 I1 111.95(19) . .
C8 N4 C12 117.0(3) . .
C8 N4 I2 112.67(19) . 8_456
C12 N4 I2 118.7(3) . 8_456
C13 C13 I1 123.6(3) 7_556 .
C13 C13 I2 122.8(3) 7_556 .
I1 C13 I2 113.65(16) . .
N1 C1 C2 121.2(3) . .
N1 C1 C3 116.3(3) . .
C2 C1 C3 122.5(3) . .
N2 C2 C1 121.2(3) . .
N2 C2 C8 116.7(3) . .
C1 C2 C8 122.1(3) . .
N3 C3 C4 122.6(3) . .
N3 C3 C1 115.7(3) . .
C4 C3 C1 121.6(3) . .
C5 C4 C3 119.4(3) . .
C6 C5 C4 118.5(4) . .
C5 C6 C7 119.0(4) . .
N3 C7 C6 123.5(3) . .
N4 C8 C9 123.0(3) . .
N4 C8 C2 115.4(3) . .
C9 C8 C2 121.6(3) . .
C8 C9 C10 118.5(4) . .
C11 C10 C9 118.9(4) . .
C12 C11 C10 119.1(4) . .
N4 C12 C11 123.6(4) . .

loop_
_geom_bond_atom_site_label_1
_geom_bond_atom_site_label_2
_geom_bond_distance
_geom_bond_site_symmetry_2
I1 C13 2.102(3) .
I1 N3 2.989(3) .
I1 I2 3.5218(10) .
I1 I2 3.6330(11) 7_556
I2 C13 2.105(3) .
I2 N4 3.098(3) 8
I2 I1 3.6330(11) 7_556
N1 C1 1.338(4) .
N1 C1 1.338(4) 2_556
N2 C2 1.336(4) 2_556
N2 C2 1.336(4) .
N3 C7 1.329(4) .
N3 C3 1.337(4) .
N4 C8 1.333(4) .
N4 C12 1.343(5) .
N4 I2 3.098(3) 8_456
C13 C13 1.331(7) 7_556
C1 C2 1.395(5) .
C1 C3 1.489(4) .
C2 C8 1.489(4) .
C3 C4 1.373(5) .
C4 C5 1.367(5) .
C5 C6 1.365(6) .
C6 C7 1.370(5) .
C8 C9 1.379(5) .
C9 C10 1.384(5) .
C10 C11 1.364(7) .
C11 C12 1.361(6) .

loop_
_geom_hbond_atom_site_label_D
_geom_hbond_atom_site_label_H
_geom_hbond_atom_site_label_A
_geom_hbond_distance_DH
_geom_hbond_distance_HA
_geom_hbond_distance_DA
_geom_hbond_angle_DHA
_geom_hbond_site_symmetry_A
C7 H4 C10 0.88(4) 3.02(4) 3.502(5) 117(3) 7_456
C4 H1 C10 0.87(4) 2.90(4) 3.741(5) 163(4) 4_456

loop_
_geom_torsion_atom_site_label_1
_geom_torsion_atom_site_label_2
_geom_torsion_atom_site_label_3
_geom_torsion_atom_site_label_4
_geom_torsion
_geom_torsion_site_symmetry_1
_geom_torsion_site_symmetry_4
N3 I1 I2 C13 164.4(2) . .
I2 I1 I2 C13 0.29(17) 7_556 .
C13 I1 I2 N4 -163.2(2) . 8
N3 I1 I2 N4 1.24(15) . 8
I2 I1 I2 N4 -162.89(11) 7_556 8
C13 I1 I2 I1 -0.29(17) . 7_556
N3 I1 I2 I1 164.13(10) . 7_556
I2 I1 I2 I1 0.0 7_556 7_556
C13 I1 N3 C7 84.4(7) . .
I2 I1 N3 C7 -4.0(3) . .
I2 I1 N3 C7 157.4(2) 7_556 .
C13 I1 N3 C3 -54.5(8) . .
I2 I1 N3 C3 -142.93(17) . .
I2 I1 N3 C3 18.4(2) 7_556 .
N3 I1 C13 C13 77.6(9) . 7_556
I2 I1 C13 C13 179.1(6) . 7_556
I2 I1 C13 C13 -0.6(4) 7_556 7_556
N3 I1 C13 I2 -101.5(7) . .
I2 I1 C13 I2 -179.7(2) 7_556 .
N4 I2 C13 C13 -79.2(8) 8 7_556
I1 I2 C13 C13 -179.1(5) . 7_556
I1 I2 C13 C13 0.6(3) 7_556 7_556
N4 I2 C13 I1 99.9(7) 8 .
I1 I2 C13 I1 179.7(2) 7_556 .
C1 N1 C1 C2 3.11(19) 2_556 .
C1 N1 C1 C3 -177.0(3) 2_556 .
C2 N2 C2 C1 3.11(19) 2_556 .
C2 N2 C2 C8 -176.5(3) 2_556 .
N1 C1 C2 N2 -6.5(4) . .
C3 C1 C2 N2 173.6(3) . .
N1 C1 C2 C8 173.1(3) . .
C3 C1 C2 C8 -6.8(4) . .
C7 N3 C3 C4 -0.9(5) . .
I1 N3 C3 C4 138.0(3) . .
C7 N3 C3 C1 178.7(3) . .
I1 N3 C3 C1 -42.4(3) . .
N1 C1 C3 N3 127.9(3) . .
C2 C1 C3 N3 -52.1(4) . .
N1 C1 C3 C4 -52.4(4) . .
C2 C1 C3 C4 127.5(4) . .
N3 C3 C4 C5 2.1(6) . .
C1 C3 C4 C5 -177.5(4) . .
C3 C4 C5 C6 -1.2(7) . .
C4 C5 C6 C7 -0.8(7) . .
C3 N3 C7 C6 -1.2(6) . .
I1 N3 C7 C6 -138.1(3) . .
C5 C6 C7 N3 2.1(7) . .
C12 N4 C8 C9 -2.4(5) . .
I2 N4 C8 C9 140.5(3) 8_456 .
C12 N4 C8 C2 178.8(3) . .
I2 N4 C8 C2 -38.3(3) 8_456 .
N2 C2 C8 N4 130.7(3) . .
C1 C2 C8 N4 -48.9(4) . .
N2 C2 C8 C9 -48.1(4) . .
C1 C2 C8 C9 132.3(3) . .
N4 C8 C9 C10 3.2(5) . .
C2 C8 C9 C10 -178.1(3) . .
C8 C9 C10 C11 -1.6(6) . .
C9 C10 C11 C12 -0.7(6) . .
C8 N4 C12 C11 0.0(6) . .
I2 N4 C12 C11 -140.6(4) 8_456 .
C10 C11 C12 N4 1.6(7) . .
